data_7037147
loop_
_publ_author_name
'Li, Xiao-Lei'
'Li, Han'
'Chen, Di-Ming'
'Wang, Chao'
'Wu, Jianfeng'
'Tang, Jinkui'
'Shi, Wei'
'Cheng, Peng'

_publ_section_title
;
 Planar Dy3 + Dy3 clusters: design, structure and axial ligand perturbed
 magnetic dynamics.
;
_journal_issue 47
_journal_name_full 'Dalton transactions (Cambridge, England : 2003)'
_journal_page_first 20316
_journal_page_last 20320
_journal_paper_doi 10.1039/c5dt03931b
_journal_volume 44
_journal_year 2015
_chemical_formula_moiety 'C24 H25 Dy3 N10 O9 S4, 0.5(C2 N), 2.75(C2 H3 N), 0.5(C H4 O), O'
_chemical_formula_sum 'C31 H35.25 Dy3 N13.25 O10.5 S4'
_chemical_formula_weight 1377.21
_space_group_crystal_system monoclinic
_space_group_IT_number 15
_space_group_name_Hall '-C 2yc'
_space_group_name_H-M_alt 'C 1 2/c 1'
_symmetry_space_group_name_Hall '-C 2yc'
_symmetry_space_group_name_H-M 'C 1 2/c 1'
_atom_sites_solution_hydrogens mixed
_atom_sites_solution_primary direct
_audit_creation_date 2015-07-13
_audit_creation_method
;
Olex2 1.2
(compiled 2015.01.26 svn.r3150 for OlexSys, GUI svn.r4998)
;
_audit_update_record
;
2015-08-18 deposited with the CCDC.
2015-10-20 downloaded from the CCDC.
;
_cell_angle_alpha 90
_cell_angle_beta 129.65(3)
_cell_angle_gamma 90
_cell_formula_units_Z 8
_cell_length_a 40.411(8)
_cell_length_b 11.713(2)
_cell_length_c 30.558(6)
_cell_measurement_reflns_used 10603
_cell_measurement_temperature 113.1500
_cell_measurement_theta_max 27.9223
_cell_measurement_theta_min 1.3483
_cell_volume 11137(6)
_computing_cell_refinement 'CrystalClear (Rigaku Inc., 2008)'
_computing_data_collection 'CrystalClear (Rigaku Inc., 2008)'
_computing_data_reduction 'CrystalClear (Rigaku Inc., 2008)'
_computing_molecular_graphics 'Olex2 (Dolomanov et al., 2009)'
_computing_publication_material 'Olex2 (Dolomanov et al., 2009)'
_computing_structure_refinement 'ShelXL (Sheldrick, 2008)'
_computing_structure_solution
;
????
;
_diffrn_ambient_temperature 113.1500
_diffrn_detector_area_resol_mean 28.5714
_diffrn_measured_fraction_theta_full 0.991
_diffrn_measured_fraction_theta_max 0.989
_diffrn_measurement_details
;
scan:
    Number of images: 90
               Slice: -120.0000 - 60.0000
         Image width: 2.0000
            Exp time: 2.0000
       Rotation axis: Omega
               Omega: 0.0000
                 Chi: 45.0000
                 Phi: 0.0000
                 XTD: 60.2424
              2theta: -30.0069
scan:
    Number of images: 70
               Slice: -120.0000 - 20.0000
         Image width: 2.0000
            Exp time: 2.0000
       Rotation axis: Omega
               Omega: 0.0000
                 Chi: 45.0000
                 Phi: 90.0000
                 XTD: 60.2424
              2theta: -30.0069
scan:
    Number of images: 60
               Slice: -120.0000 - 0.0000
         Image width: 2.0000
            Exp time: 2.0000
       Rotation axis: Omega
               Omega: 0.0000
                 Chi: 45.0000
                 Phi: 180.0000
                 XTD: 60.2424
              2theta: -30.0069
;
_diffrn_measurement_device
;
Saturn70 (4x4 bin mode)
;
_diffrn_measurement_device_details
;
AFC10: Fixed Chi 2 circle
;
_diffrn_measurement_device_type 'Bruker P4'
_diffrn_measurement_method dtprofit.ref
_diffrn_orient_matrix_type d*Trek
_diffrn_orient_matrix_UB_11 -0.0211
_diffrn_orient_matrix_UB_12 -0.0095
_diffrn_orient_matrix_UB_13 0.0223
_diffrn_orient_matrix_UB_21 0.0095
_diffrn_orient_matrix_UB_22 -0.0810
_diffrn_orient_matrix_UB_23 -0.0253
_diffrn_orient_matrix_UB_31 0.0066
_diffrn_orient_matrix_UB_32 -0.0118
_diffrn_orient_matrix_UB_33 0.0403
_diffrn_radiation_detector CCD
_diffrn_radiation_monochromator Confocal
_diffrn_radiation_type MoK\a
_diffrn_radiation_wavelength 0.71073
_diffrn_reflns_av_R_equivalents 0.0775
_diffrn_reflns_av_unetI/netI 0.0804
_diffrn_reflns_Laue_measured_fraction_full 0.991
_diffrn_reflns_Laue_measured_fraction_max 0.989
_diffrn_reflns_limit_h_max 49
_diffrn_reflns_limit_h_min -45
_diffrn_reflns_limit_k_max 14
_diffrn_reflns_limit_k_min -14
_diffrn_reflns_limit_l_max 37
_diffrn_reflns_limit_l_min -37
_diffrn_reflns_number 33379
_diffrn_reflns_point_group_measured_fraction_full 0.991
_diffrn_reflns_point_group_measured_fraction_max 0.989
_diffrn_reflns_theta_full 25.242
_diffrn_reflns_theta_max 26.000
_diffrn_reflns_theta_min 1.309
_diffrn_source 'Rotating Anode'
_diffrn_source_current 16.0000
_diffrn_source_power 0.8000
_diffrn_source_voltage 50.0000
_exptl_absorpt_coefficient_mu 4.189
_exptl_absorpt_correction_T_max 1.0000
_exptl_absorpt_correction_T_min 0.4914
_exptl_absorpt_correction_type multi-scan
_exptl_crystal_colour yellow
_exptl_crystal_density_diffrn 1.643
_exptl_crystal_density_method 'not measured'
_exptl_crystal_description Prism
_exptl_crystal_F_000 5280
_exptl_crystal_size_max 0.2
_exptl_crystal_size_mid 0.2
_exptl_crystal_size_min 0.2
_refine_diff_density_max 1.604
_refine_diff_density_min -1.602
_refine_diff_density_rms 0.222
_refine_ls_extinction_method none
_refine_ls_goodness_of_fit_ref 1.101
_refine_ls_hydrogen_treatment mixed
_refine_ls_matrix_type full
_refine_ls_number_parameters 637
_refine_ls_number_reflns 10824
_refine_ls_number_restraints 54
_refine_ls_restrained_S_all 1.108
_refine_ls_R_factor_all 0.0955
_refine_ls_R_factor_gt 0.0741
_refine_ls_shift/su_max 0.000
_refine_ls_shift/su_mean 0.000
_refine_ls_structure_factor_coef Fsqd
_refine_ls_weighting_details 'w=1/[\s^2^(Fo^2^)+(0.0693P)^2^+255.4697P] where P=(Fo^2^+2Fc^2^)/3'
_refine_ls_weighting_scheme calc
_refine_ls_wR_factor_gt 0.1806
_refine_ls_wR_factor_ref 0.1933
_reflns_Friedel_coverage 0.000
_reflns_number_gt 8342
_reflns_number_total 10824
_reflns_threshold_expression 'I > 2\s(I)'
_cod_data_source_file c5dt03931b2.cif
_cod_data_source_block r150126c
_cod_depositor_comments
;
The following automatic conversions were performed:

'_exptl_absorpt_correction_type' value 'Multi-scan' changed to
'multi-scan' according to
/usr/data/users/saulius/crontab/automatic-downloads/rss-feeds/RSC/lib/dictionaries/cif_core.dic
dictionary named 'cif_core.dic' version 2.4.2 from 2011-04-26.

Automatic conversion script
Id: cif_fix_values 3271 2015-04-21 07:52:19Z andrius 

 Adding full bibliography for 7037146--7037147.cif.
;
_cod_original_cell_volume 11137(5)
_cod_original_formula_sum 'C31 H35.25 Dy3 N13.25 O10.50 S4'
_cod_database_code 7037147
_shelx_space_group_comment
;
The symmetry employed for this shelxl refinement is uniquely defined
by the following loop, which should always be used as a source of
symmetry information in preference to the above space-group names.
They are only intended as comments.
;
_diffrn_number_total 13682
_olex2_refinement_description
;
1. Fixed Uiso
 At 1.2 times of:
  All C(H) groups, All N(H) groups
 At 1.5 times of:
  All C(H,H,H) groups, All O(H) groups, All O(H,H) groups
2. Restrained distances
 S4A-N8
 2.8 with sigma of 0.02
 S4A-C22 = S4-C22
 1.78 with sigma of 0.02
 S4-N8
 2.8 with sigma of 0.02
 S4A-N8 = S1A-N10
 2.78 with sigma of 0.01
 S1A-C24
 1.7 with sigma of 0.05
 N10-S1A
 2.85 with sigma of 0.005
 O7-H7
 0.9 with sigma of 0.02
 H7-Dy1
 2.9 with sigma of 0.02
 H7-Dy3
 2.9 with sigma of 0.02
 H3-Dy2
 2.9 with sigma of 0.02
3. Rigid bond restraints
 S1, S1A
 with sigma for 1-2 distances of 0.01 and sigma for 1-3 distances of 0.01
 S1, S1A, S1B
 with sigma for 1-2 distances of 0.01 and sigma for 1-3 distances of 0.01
4. Uiso/Uaniso restraints and constraints
S1 \\sim S1A \\sim S1B: within 1.7A with sigma of 0.04 and sigma for terminal
atoms of 0.08
Uanis(S4) \\sim Ueq, Uanis(S4A) \\sim Ueq: with sigma of 0.005 and sigma for
terminal atoms of 0.01
Uanis(O13) \\sim Ueq: with sigma of 0.05 and sigma for terminal atoms of 0.1
Uanis(S1) \\sim Ueq: with sigma of 0.005 and sigma for terminal atoms of 0.01
Uanis(O12) \\sim Ueq: with sigma of 0.01 and sigma for terminal atoms of 0.02
5. Others
 Sof(S4A)=1-FVAR(1)
 Sof(S4)=FVAR(1)
 Fixed Sof: C28(0.75) N12(0.75) C29(0.75) H29A(0.75) H29B(0.75) H29C(0.75)
 O10(0.5) H10(0.5) O13(0.25) S1(0.32377) S1A(0.34623) S1B(0.33) O11(0.25)
 O12(0.5) C25(0.5) H25A(0.5) H25B(0.5) H25C(0.5)
6.a Rotating group:
 O9(H9A,H9B), O8(H8A,H8B)
6.b Aromatic/amide H refined with riding coordinates:
 N2(H2), C8(H8), C3(H3A), C19(H19), C20(H20), C4(H4), C17(H17), C5(H5),
 C14(H14), C12(H12), C13(H13), N5(H5A)
6.c Idealised Me refined as rotating group:
 C1(H1A,H1B,H1C), C31(H31A,H31B,H31C), C33(H33A,H33B,H33C), C10(H10A,H10B,
 H10C), C29(H29A,H29B,H29C), C25(H25A,H25B,H25C)
6.d Idealised tetrahedral OH refined as rotating group:
 O10(H10)
;
_shelx_shelxl_version_number 2014/7
_olex2_submission_special_instructions 'No special instructions were received'

loop_
_space_group_symop_operation_xyz
'x, y, z'
'-x, y, -z+1/2'
'x+1/2, y+1/2, z'
'-x+1/2, y+1/2, -z+1/2'
'-x, -y, -z'
'x, -y, z-1/2'
'-x+1/2, -y+1/2, -z'
'x+1/2, -y+1/2, z-1/2'

loop_
_atom_site_label
_atom_site_type_symbol
_atom_site_fract_x
_atom_site_fract_y
_atom_site_fract_z
_atom_site_U_iso_or_equiv
_atom_site_adp_type
_atom_site_occupancy
_atom_site_site_symmetry_order
_atom_site_calc_flag
_atom_site_refinement_flags_posn
_atom_site_refinement_flags_adp
_atom_site_refinement_flags_occupancy
_atom_site_disorder_assembly
_atom_site_disorder_group
Dy2 Dy 0.11911(2) 0.87219(4) 0.32377(2) 0.03042(16) Uani 1 1 d D . . . .
Dy3 Dy 0.04635(2) 0.87919(5) 0.17485(2) 0.03147(16) Uani 1 1 d D . . . .
Dy1 Dy 0.15796(2) 0.88576(5) 0.24779(2) 0.03590(17) Uani 1 1 d D . . . .
C7 C 0.2277(4) 0.8721(10) 0.3884(5) 0.037(3) Uani 1 1 d . . . . .
C16 C 0.0900(4) 0.8970(10) 0.1066(5) 0.038(3) Uani 1 1 d . . . . .
S2 S 0.1111(2) 0.4633(4) 0.3810(2) 0.109(2) Uani 1 1 d . . . . .
N1 N 0.1770(3) 0.8760(8) 0.4317(4) 0.038(2) Uani 1 1 d . . . . .
N6 N -0.0004(3) 0.8677(9) 0.0670(4) 0.040(2) Uani 1 1 d . . . . .
S3 S -0.0152(2) 1.2905(4) 0.1272(2) 0.127(3) Uani 1 1 d . . . . .
O6 O 0.1111(2) 0.7740(6) 0.2469(3) 0.0322(18) Uani 1 1 d . . . . .
C11 C 0.1295(4) 0.9148(10) 0.1187(6) 0.043(3) Uani 1 1 d . . . . .
O7 O 0.1085(2) 0.9817(7) 0.2507(3) 0.0324(17) Uani 1 1 d D . . . .
N7 N 0.0250(4) 1.0760(9) 0.1512(4) 0.044(3) Uani 1 1 d . . . . .
N2 N 0.1624(3) 0.8743(9) 0.4622(4) 0.042(2) Uani 1 1 d . . . . .
H2 H 0.1807 0.8747 0.4987 0.050 Uiso 1 1 calc R . . . .
N9 N 0.1214(3) 0.6756(8) 0.3490(4) 0.036(2) Uani 1 1 d . . . . .
C6 C 0.2437(4) 0.8812(11) 0.4446(5) 0.044(3) Uani 1 1 d . . . . .
O3 O 0.0473(2) 0.8654(7) 0.2500(3) 0.0353(18) Uani 1 1 d . . . . .
C23 C 0.1180(5) 0.5872(12) 0.3614(5) 0.055(4) Uani 1 1 d . . . . .
C21 C 0.0099(6) 1.1640(16) 0.1428(6) 0.070(5) Uani 1 1 d . . . . .
N3 N 0.0913(3) 0.8826(8) 0.3770(4) 0.035(2) Uani 1 1 d . . . . .
C8 C 0.2185(4) 0.8834(11) 0.4629(5) 0.042(3) Uani 1 1 d . . . . .
H8 H 0.2338 0.8912 0.5018 0.050 Uiso 1 1 calc R . . . .
C15 C 0.0522(4) 0.8763(12) 0.0519(5) 0.046(3) Uani 1 1 d . . . . .
C3 C 0.2996(4) 0.8682(13) 0.4195(6) 0.054(4) Uani 1 1 d . . . . .
H3A H 0.3181 0.8622 0.4113 0.064 Uiso 1 1 calc R . . . .
C2 C 0.2562(4) 0.8642(11) 0.3767(5) 0.047(3) Uani 1 1 d . . . . .
C19 C -0.1052(4) 0.8629(11) 0.0333(5) 0.044(3) Uani 1 1 d . . . . .
H19 H -0.1245 0.8579 -0.0061 0.053 Uiso 1 1 calc R . . . .
N8 N 0.1885(4) 1.0716(7) 0.2752(5) 0.055(3) Uani 1 1 d D . . . .
O4 O 0.0917(3) 0.8974(7) 0.1534(3) 0.0381(19) Uani 1 1 d . . . . .
C9 C 0.1189(4) 0.8720(10) 0.4348(5) 0.037(3) Uani 1 1 d . . . . .
O5 O 0.1639(3) 0.9424(8) 0.1746(4) 0.049(2) Uani 1 1 d . . . . .
C20 C -0.0503(4) 0.8860(10) 0.1467(5) 0.036(3) Uani 1 1 d . . . . .
H20 H -0.0310 0.8974 0.1858 0.044 Uiso 1 1 calc R . . . .
C4 C 0.3163(4) 0.8814(13) 0.4758(6) 0.058(4) Uani 1 1 d . . . . .
H4 H 0.3458 0.8867 0.5050 0.069 Uiso 1 1 calc R . . . .
C17 C 0.0104(4) 0.8644(12) 0.0345(5) 0.047(3) Uani 1 1 d . . . . .
H17 H -0.0119 0.8531 -0.0042 0.057 Uiso 1 1 calc R . . . .
C5 C 0.2887(4) 0.8863(12) 0.4873(6) 0.048(3) Uani 1 1 d . . . . .
H5 H 0.3002 0.8934 0.5249 0.058 Uiso 1 1 calc R . . . .
C1 C 0.2642(5) 0.8093(14) 0.3069(7) 0.064(4) Uani 1 1 d . . . . .
H1A H 0.2473 0.7919 0.2673 0.097 Uiso 1 1 calc GR . . . .
H1B H 0.2805 0.7432 0.3290 0.097 Uiso 1 1 calc GR . . . .
H1C H 0.2834 0.8711 0.3167 0.097 Uiso 1 1 calc GR . . . .
C14 C 0.0555(5) 0.8714(14) 0.0082(6) 0.058(4) Uani 1 1 d . . . . .
H14 H 0.0312 0.8552 -0.0289 0.069 Uiso 1 1 calc R . . . .
C18 C -0.0614(4) 0.8621(10) 0.0642(5) 0.038(3) Uani 1 1 d . . . . .
N10 N 0.1661(4) 0.7100(10) 0.2164(5) 0.052(3) Uani 1 1 d D . . . .
C12 C 0.1310(5) 0.9119(12) 0.0750(6) 0.055(4) Uani 1 1 d . . . . .
H12 H 0.1569 0.9245 0.0825 0.066 Uiso 1 1 calc R . . . .
N11 N 0.0000 0.6700(13) 0.2500 0.049(4) Uani 1 2 d S T P . .
C26 C 0.0000 0.5702(19) 0.2500 0.055(5) Uani 1 2 d S T P . .
N13 N 0.2806(4) 0.5728(12) 0.4124(5) 0.066(4) Uani 1 1 d . . . . .
C31 C 0.1991(5) 0.5594(16) 0.3413(8) 0.080(5) Uani 1 1 d . . . . .
H31A H 0.1887 0.5847 0.3046 0.121 Uiso 1 1 calc GR . . . .
H31B H 0.1878 0.6079 0.3543 0.121 Uiso 1 1 calc GR . . . .
H31C H 0.1899 0.4822 0.3386 0.121 Uiso 1 1 calc GR . . . .
C13 C 0.0938(5) 0.8902(14) 0.0195(6) 0.063(4) Uani 1 1 d . . . . .
H13 H 0.0949 0.8884 -0.0099 0.075 Uiso 1 1 calc R . . . .
C28 C 0.0958(8) 0.428(2) 0.2406(9) 0.071(6) Uani 0.75 1 d . . . . .
N12 N 0.0915(5) 0.5254(15) 0.2173(9) 0.099(9) Uani 0.75 1 d . . . . .
C32 C 0.1107(7) 1.2184(17) 0.1177(9) 0.089(6) Uani 1 1 d . . . . .
C30 C 0.2442(4) 0.5642(11) 0.3800(6) 0.044(3) Uani 1 1 d . . . . .
O2 O 0.1844(2) 0.8675(7) 0.3430(3) 0.0368(18) Uani 1 1 d . . . . .
O1 O 0.2354(3) 0.8426(8) 0.3189(4) 0.048(2) Uani 1 1 d . . . . .
S4A S 0.2097(4) 1.3028(6) 0.2914(6) 0.089(4) Uani 0.60(2) 1 d D U . A 2
C22 C 0.2035(8) 1.1540(14) 0.2904(10) 0.120(9) Uani 1 1 d D . . . .
O9 O 0.1254(3) 1.0702(7) 0.3511(4) 0.048(2) Uani 1 1 d . . . . .
H9A H 0.1079 1.1076 0.3571 0.071 Uiso 1 1 d GR . . . .
H9B H 0.1458 1.1232 0.3574 0.071 Uiso 1 1 d GR . . . .
C27 C 0.0000 0.448(2) 0.2500 0.118(12) Uani 1 2 d S T P . .
N4 N -0.0330(3) 0.8750(8) 0.1217(4) 0.035(2) Uani 1 1 d . . . . .
N5 N -0.0440(3) 0.8540(10) 0.0376(4) 0.046(3) Uani 1 1 d . . . . .
H5A H -0.0606 0.8401 0.0017 0.055 Uiso 1 1 calc R . . . .
O8 O 0.0271(3) 0.6822(7) 0.1535(3) 0.046(2) Uani 1 1 d . . . . .
H8A H 0.0352 0.6538 0.1354 0.069 Uiso 1 1 d GR . . . .
H8B H -0.0007 0.6745 0.1322 0.069 Uiso 1 1 d GR . . . .
N14 N 0.1078(8) 1.2159(16) 0.0813(6) 0.130(9) Uani 1 1 d . . . . .
C33 C 0.1010(12) 1.221(4) 0.1471(16) 0.22(2) Uani 1 1 d . . . . .
H33A H 0.0720 1.2478 0.1254 0.336 Uiso 1 1 calc GR . . . .
H33B H 0.1199 1.2722 0.1784 0.336 Uiso 1 1 calc GR . . . .
H33C H 0.1033 1.1461 0.1614 0.336 Uiso 1 1 calc GR . . . .
C10 C 0.2024(5) 0.9868(13) 0.1866(7) 0.062(4) Uani 1 1 d . . . . .
H10A H 0.2237 1.0015 0.2266 0.093 Uiso 1 1 calc GR . . . .
H10B H 0.1957 1.0564 0.1659 0.093 Uiso 1 1 calc GR . . . .
H10C H 0.2133 0.9317 0.1754 0.093 Uiso 1 1 calc GR . . . .
C29 C 0.1070(12) 0.301(4) 0.2682(14) 0.167(19) Uani 0.75 1 d . . . . .
H29A H 0.1091 0.2489 0.2458 0.251 Uiso 0.75 1 calc GR . . . .
H29B H 0.0847 0.2763 0.2690 0.251 Uiso 0.75 1 calc GR . . . .
H29C H 0.1339 0.3031 0.3063 0.251 Uiso 0.75 1 calc GR . . . .
O10 O -0.0529(5) 0.5891(13) 0.0867(7) 0.038(4) Uani 0.5 1 d . . . . .
H10 H -0.0659 0.5627 0.0968 0.056 Uiso 0.5 1 calc GR . . . .
O13 O 0.0000 1.148(2) 0.2500 0.142(18) Uani 0.5 2 d S TU P . .
S1 S 0.1842(5) 0.5845(11) 0.1537(5) 0.061(3) Uani 0.3238 1 d . U . B 1
S1A S 0.1421(11) 0.5342(19) 0.1372(9) 0.206(16) Uani 0.3462 1 d D U . B 3
C24 C 0.1657(8) 0.6485(18) 0.1884(9) 0.119(9) Uani 1 1 d D . . . .
S4 S 0.2386(9) 1.2686(19) 0.3312(11) 0.143(9) Uani 0.40(2) 1 d D U . A 1
S1B S 0.1622(10) 0.476(2) 0.1945(18) 0.183(13) Uani 0.33 1 d . U . B 2
O11 O 0.2389(12) 1.341(7) 0.458(2) 0.13(3) Uani 0.25 1 d . . . . .
H6 H 0.114(3) 0.696(8) 0.248(3) 0.00(2) Uiso 1 1 d . . . . .
H7 H 0.1067(8) 1.0585(17) 0.248(2) 0.12(8) Uiso 1 1 d D . . . .
H3 H 0.0310(16) 0.795(12) 0.241(4) 0.06(4) Uiso 1 1 d D . . . .
O12 O 0.1560(13) 1.190(3) 0.4731(17) 0.164(15) Uani 0.5 1 d . U . . .
C25 C -0.0686(9) 0.542(2) 0.0358(12) 0.053(7) Uani 0.5 1 d . . . . .
H25A H -0.0864 0.5972 0.0060 0.079 Uiso 0.5 1 calc GR . . . .
H25B H -0.0854 0.4759 0.0286 0.079 Uiso 0.5 1 calc GR . . . .
H25C H -0.0452 0.5209 0.0369 0.079 Uiso 0.5 1 calc GR . . . .

loop_
_atom_site_aniso_label
_atom_site_aniso_U_11
_atom_site_aniso_U_22
_atom_site_aniso_U_33
_atom_site_aniso_U_23
_atom_site_aniso_U_13
_atom_site_aniso_U_12
Dy2 0.0291(3) 0.0244(3) 0.0304(3) -0.00182(19) 0.0156(2) -0.0015(2)
Dy3 0.0343(3) 0.0282(3) 0.0298(3) 0.0000(2) 0.0195(2) 0.0023(2)
Dy1 0.0374(3) 0.0294(3) 0.0436(3) -0.0030(2) 0.0271(3) -0.0010(2)
C7 0.027(6) 0.037(7) 0.043(6) 0.000(5) 0.021(5) -0.004(5)
C16 0.055(8) 0.031(6) 0.046(7) -0.007(5) 0.041(6) -0.004(5)
S2 0.149(5) 0.046(3) 0.078(3) 0.006(2) 0.048(3) -0.029(3)
N1 0.039(6) 0.030(5) 0.033(5) 0.001(4) 0.017(5) -0.002(4)
N6 0.044(6) 0.044(6) 0.029(5) 0.003(4) 0.022(5) 0.003(5)
S3 0.185(7) 0.047(3) 0.080(3) 0.011(2) 0.053(4) 0.051(3)
O6 0.037(5) 0.016(4) 0.038(4) 0.000(3) 0.022(4) 0.003(3)
C11 0.054(8) 0.033(7) 0.056(8) 0.008(5) 0.042(7) 0.009(6)
O7 0.040(5) 0.027(4) 0.033(4) -0.004(3) 0.024(4) -0.003(3)
N7 0.049(7) 0.030(6) 0.045(6) 0.007(4) 0.027(5) 0.007(5)
N2 0.028(5) 0.057(7) 0.031(5) -0.001(4) 0.014(4) -0.006(5)
N9 0.041(6) 0.023(5) 0.041(5) 0.004(4) 0.025(5) 0.004(4)
C6 0.032(6) 0.040(7) 0.046(7) -0.002(5) 0.018(6) -0.002(5)
O3 0.032(4) 0.047(5) 0.029(4) 0.002(3) 0.020(3) 0.011(4)
C23 0.053(9) 0.043(8) 0.034(7) -0.006(6) 0.011(6) -0.008(6)
C21 0.085(12) 0.079(12) 0.034(7) 0.010(7) 0.032(8) 0.011(10)
N3 0.036(5) 0.028(5) 0.025(4) -0.002(4) 0.013(4) 0.000(4)
C8 0.036(7) 0.046(8) 0.032(6) -0.006(5) 0.016(5) -0.007(6)
C15 0.047(7) 0.061(9) 0.036(6) -0.005(6) 0.029(6) 0.006(7)
C3 0.029(6) 0.067(10) 0.058(8) 0.000(7) 0.024(6) -0.007(6)
C2 0.034(7) 0.039(7) 0.051(7) 0.000(6) 0.020(6) -0.010(6)
C19 0.043(7) 0.050(8) 0.032(6) 0.004(5) 0.021(6) 0.009(6)
N8 0.061(8) 0.033(6) 0.078(8) -0.019(6) 0.048(7) -0.018(6)
O4 0.040(5) 0.041(5) 0.038(4) 0.001(3) 0.027(4) 0.000(4)
C9 0.044(7) 0.028(6) 0.037(6) 0.005(5) 0.025(5) 0.012(5)
O5 0.050(6) 0.056(6) 0.051(5) -0.003(4) 0.037(5) -0.004(4)
C20 0.027(6) 0.037(7) 0.032(6) 0.003(5) 0.013(5) 0.007(5)
C4 0.027(7) 0.065(10) 0.050(8) 0.003(7) 0.010(6) -0.010(6)
C17 0.052(8) 0.054(8) 0.035(6) 0.009(6) 0.027(6) 0.015(7)
C5 0.024(6) 0.058(9) 0.046(7) -0.008(6) 0.014(6) -0.003(6)
C1 0.052(9) 0.075(11) 0.075(10) -0.011(8) 0.045(8) 0.009(8)
C14 0.066(10) 0.073(11) 0.045(7) 0.005(7) 0.041(7) 0.008(8)
C18 0.037(6) 0.029(6) 0.037(6) -0.007(5) 0.019(5) -0.004(5)
N10 0.047(7) 0.052(7) 0.062(7) -0.016(6) 0.037(6) -0.005(5)
C12 0.067(10) 0.060(9) 0.055(8) 0.004(7) 0.047(8) -0.002(7)
N11 0.041(9) 0.033(9) 0.061(10) 0.000 0.027(8) 0.000
C26 0.041(11) 0.058(14) 0.046(11) 0.000 0.019(9) 0.000
N13 0.055(8) 0.085(10) 0.042(7) -0.010(6) 0.023(6) 0.001(7)
C31 0.061(11) 0.072(12) 0.101(14) -0.013(10) 0.048(11) 0.005(9)
C13 0.074(11) 0.084(12) 0.054(8) 0.003(8) 0.052(8) 0.009(9)
C28 0.071(15) 0.073(17) 0.063(14) 0.010(11) 0.040(12) -0.003(12)
N12 0.041(10) 0.039(11) 0.104(15) -0.033(10) -0.006(10) 0.005(8)
C32 0.101(16) 0.066(13) 0.081(14) -0.005(10) 0.050(13) 0.029(11)
C30 0.046(8) 0.041(7) 0.046(7) -0.004(5) 0.030(7) 0.006(6)
O2 0.038(4) 0.031(4) 0.038(4) -0.004(3) 0.022(4) -0.007(4)
O1 0.048(5) 0.044(5) 0.063(6) -0.005(4) 0.040(5) 0.000(4)
S4A 0.099(7) 0.059(5) 0.146(9) -0.025(4) 0.095(6) -0.019(4)
C22 0.16(2) 0.13(2) 0.17(2) -0.069(18) 0.16(2) -0.057(17)
O9 0.073(7) 0.020(4) 0.058(5) -0.009(4) 0.046(5) -0.009(4)
C27 0.11(3) 0.041(16) 0.16(3) 0.000 0.07(2) 0.000
N4 0.028(5) 0.035(5) 0.026(4) 0.003(4) 0.010(4) 0.004(4)
N5 0.037(6) 0.072(8) 0.029(5) -0.003(5) 0.021(5) 0.003(5)
O8 0.045(5) 0.039(5) 0.043(5) -0.009(4) 0.022(4) 0.000(4)
N14 0.22(2) 0.106(14) 0.049(9) -0.033(9) 0.081(13) -0.045(14)
C33 0.22(4) 0.28(5) 0.21(4) 0.10(4) 0.16(4) 0.02(4)
C10 0.050(9) 0.059(10) 0.103(12) -0.014(8) 0.061(9) -0.016(7)
C29 0.14(3) 0.29(6) 0.11(3) -0.07(3) 0.09(3) -0.02(4)
O10 0.019(8) 0.026(8) 0.054(10) 0.001(7) 0.017(7) -0.006(6)
O13 0.38(6) 0.017(14) 0.25(4) 0.000 0.30(4) 0.000
S1 0.083(7) 0.059(6) 0.059(5) -0.007(5) 0.054(5) 0.020(5)
S1A 0.27(3) 0.078(14) 0.133(17) -0.051(12) 0.06(2) 0.053(17)
C24 0.16(2) 0.071(14) 0.102(16) -0.011(12) 0.076(17) 0.036(14)
S4 0.156(13) 0.121(11) 0.137(12) -0.021(8) 0.086(9) -0.039(8)
S1B 0.21(2) 0.103(17) 0.38(4) -0.12(2) 0.26(3) -0.075(16)
O11 0.02(2) 0.26(8) 0.06(3) 0.05(4) 0.00(2) -0.02(3)
O12 0.17(2) 0.17(2) 0.19(2) 0.067(15) 0.130(17) -0.025(15)
C25 0.054(17) 0.049(17) 0.073(19) 0.027(14) 0.048(16) 0.039(14)

loop_
_atom_type_symbol
_atom_type_description
_atom_type_scat_dispersion_real
_atom_type_scat_dispersion_imag
_atom_type_scat_source
C C 0.0033 0.0016 'International Tables Vol C Tables 4.2.6.8 and 6.1.1.4'
H H 0.0000 0.0000 'International Tables Vol C Tables 4.2.6.8 and 6.1.1.4'
Dy Dy -0.1892 4.4098 'International Tables Vol C Tables 4.2.6.8 and 6.1.1.4'
N N 0.0061 0.0033 'International Tables Vol C Tables 4.2.6.8 and 6.1.1.4'
O O 0.0106 0.0060 'International Tables Vol C Tables 4.2.6.8 and 6.1.1.4'
S S 0.1246 0.1234 'International Tables Vol C Tables 4.2.6.8 and 6.1.1.4'

loop_
_geom_angle_atom_site_label_1
_geom_angle_atom_site_label_2
_geom_angle_atom_site_label_3
_geom_angle
_geom_angle_site_symmetry_1
_geom_angle_site_symmetry_3
Dy3 Dy2 Dy1 60.21(3) . .
N1 Dy2 Dy3 174.8(2) . .
N1 Dy2 Dy1 115.0(2) . .
O6 Dy2 Dy3 43.65(17) . .
O6 Dy2 Dy1 39.90(18) . .
O6 Dy2 N1 134.5(3) . .
O6 Dy2 N3 144.0(3) . .
O7 Dy2 Dy3 42.69(18) . .
O7 Dy2 Dy1 41.01(19) . .
O7 Dy2 N1 132.5(3) . .
O7 Dy2 O6 61.0(3) . .
O7 Dy2 N9 140.0(3) . .
O7 Dy2 N3 134.6(3) . .
O7 Dy2 O9 73.8(3) . .
N9 Dy2 Dy3 105.5(2) . .
N9 Dy2 Dy1 108.0(2) . .
N9 Dy2 N1 77.7(3) . .
N9 Dy2 O6 79.2(3) . .
N9 Dy2 N3 77.3(3) . .
N9 Dy2 O9 146.1(3) . .
O3 Dy2 Dy3 39.64(19) . .
O3 Dy2 Dy1 99.81(19) . .
O3 Dy2 N1 145.2(3) . .
O3 Dy2 O6 74.2(3) . .
O3 Dy2 O7 74.6(3) . .
O3 Dy2 N9 92.8(3) . .
O3 Dy2 N3 80.1(3) . .
O3 Dy2 O2 141.3(3) . .
O3 Dy2 O9 99.4(3) . .
N3 Dy2 Dy3 119.4(2) . .
N3 Dy2 Dy1 174.6(2) . .
N3 Dy2 N1 65.2(3) . .
O2 Dy2 Dy3 101.91(19) . .
O2 Dy2 Dy1 41.83(19) . .
O2 Dy2 N1 73.5(3) . .
O2 Dy2 O6 70.2(3) . .
O2 Dy2 O7 75.1(3) . .
O2 Dy2 N9 95.2(3) . .
O2 Dy2 N3 138.6(3) . .
O2 Dy2 O9 94.8(3) . .
O9 Dy2 Dy3 104.0(2) . .
O9 Dy2 Dy1 100.9(2) . .
O9 Dy2 N1 74.3(3) . .
O9 Dy2 O6 134.5(3) . .
O9 Dy2 N3 73.9(3) . .
Dy2 Dy3 Dy1 60.39(4) . .
N6 Dy3 Dy2 173.1(2) . .
N6 Dy3 Dy1 114.3(2) . .
O6 Dy3 Dy2 44.17(18) . .
O6 Dy3 Dy1 39.95(19) . .
O6 Dy3 N6 128.9(3) . .
O6 Dy3 N4 140.7(3) . .
O7 Dy3 Dy2 42.23(18) . .
O7 Dy3 Dy1 41.19(19) . .
O7 Dy3 N6 137.3(3) . .
O7 Dy3 O6 61.0(3) . .
O7 Dy3 N7 76.3(3) . .
O7 Dy3 N4 139.3(3) . .
O7 Dy3 O8 135.1(3) . .
N7 Dy3 Dy2 104.8(2) . .
N7 Dy3 Dy1 103.7(3) . .
N7 Dy3 N6 80.5(3) . .
N7 Dy3 O6 137.2(3) . .
N7 Dy3 N4 76.0(3) . .
O3 Dy3 Dy2 39.5(2) . .
O3 Dy3 Dy1 99.9(2) . .
O3 Dy3 N6 145.2(3) . .
O3 Dy3 O6 74.5(3) . .
O3 Dy3 O7 74.1(3) . .
O3 Dy3 N7 98.2(3) . .
O3 Dy3 O4 141.6(3) . .
O3 Dy3 N4 81.0(3) . .
O3 Dy3 O8 90.0(3) . .
O4 Dy3 Dy2 102.13(19) . .
O4 Dy3 Dy1 41.83(19) . .
O4 Dy3 N6 72.9(3) . .
O4 Dy3 O6 73.3(3) . .
O4 Dy3 O7 72.3(3) . .
O4 Dy3 N7 91.3(3) . .
O4 Dy3 N4 137.3(3) . .
O4 Dy3 O8 100.9(3) . .
N4 Dy3 Dy2 120.5(2) . .
N4 Dy3 Dy1 179.1(2) . .
N4 Dy3 N6 64.9(3) . .
O8 Dy3 Dy2 100.9(2) . .
O8 Dy3 Dy1 104.8(2) . .
O8 Dy3 N6 75.7(3) . .
O8 Dy3 O6 74.4(3) . .
O8 Dy3 N7 148.4(3) . .
O8 Dy3 N4 75.3(3) . .
Dy3 Dy1 Dy2 59.41(3) . .
O6 Dy1 Dy2 43.27(19) . .
O6 Dy1 Dy3 42.82(18) . .
O6 Dy1 O7 63.6(3) . .
O6 Dy1 N8 140.2(4) . .
O6 Dy1 O4 74.6(3) . .
O6 Dy1 O5 134.1(3) . .
O6 Dy1 N10 80.1(3) . .
O6 Dy1 O2 71.7(3) . .
O6 Dy1 O1 117.9(3) . .
O7 Dy1 Dy2 41.47(18) . .
O7 Dy1 Dy3 42.11(18) . .
O7 Dy1 N8 79.1(3) . .
O7 Dy1 O4 72.0(3) . .
O7 Dy1 O5 118.7(3) . .
O7 Dy1 N10 140.4(3) . .
O7 Dy1 O2 74.1(3) . .
O7 Dy1 O1 134.2(3) . .
N8 Dy1 Dy2 99.1(3) . .
N8 Dy1 Dy3 114.2(3) . .
N8 Dy1 O4 107.8(4) . .
N8 Dy1 O5 75.3(4) . .
N8 Dy1 N10 139.4(4) . .
N8 Dy1 O2 85.7(4) . .
N8 Dy1 O1 78.2(4) . .
O4 Dy1 Dy2 99.80(19) . .
O4 Dy1 Dy3 40.49(19) . .
O4 Dy1 O5 64.8(3) . .
O4 Dy1 N10 84.2(3) . .
O4 Dy1 O2 140.0(3) . .
O4 Dy1 O1 153.4(3) . .
O5 Dy1 Dy2 159.9(2) . .
O5 Dy1 Dy3 104.8(2) . .
N10 Dy1 Dy2 117.3(3) . .
N10 Dy1 Dy3 100.2(3) . .
N10 Dy1 O5 75.5(4) . .
N10 Dy1 O2 110.2(4) . .
N10 Dy1 O1 75.8(3) . .
O2 Dy1 Dy2 40.26(19) . .
O2 Dy1 Dy3 99.55(19) . .
O2 Dy1 O5 153.6(3) . .
O2 Dy1 O1 65.0(3) . .
O1 Dy1 Dy2 104.9(2) . .
O1 Dy1 Dy3 160.3(2) . .
O1 Dy1 O5 92.9(3) . .
C6 C7 C2 120.2(11) . .
O2 C7 C6 122.4(10) . .
O2 C7 C2 117.3(10) . .
C15 C16 C11 122.5(11) . .
C15 C16 O4 122.1(11) . .
O4 C16 C11 115.4(11) . .
N2 N1 Dy2 115.9(7) . .
C8 N1 Dy2 129.8(8) . .
C8 N1 N2 114.2(9) . .
C17 N6 Dy3 130.4(8) . .
C17 N6 N5 113.9(10) . .
N5 N6 Dy3 115.5(7) . .
Dy2 O6 H6 119(5) . .
Dy3 O6 Dy2 92.2(3) . .
Dy3 O6 H6 126(5) . .
Dy1 O6 Dy2 96.8(3) . .
Dy1 O6 Dy3 97.2(3) . .
Dy1 O6 H6 119(5) . .
O5 C11 C16 115.7(11) . .
C12 C11 C16 119.2(13) . .
C12 C11 O5 124.9(12) . .
Dy2 O7 Dy3 95.1(3) . .
Dy2 O7 H7 126(3) . .
Dy3 O7 H7 116(2) . .
Dy1 O7 Dy2 97.5(3) . .
Dy1 O7 Dy3 96.7(3) . .
Dy1 O7 H7 119(2) . .
C21 N7 Dy3 166.4(13) . .
N1 N2 H2 119.5 . .
C9 N2 N1 121.0(9) . .
C9 N2 H2 119.5 . .
C23 N9 Dy2 169.9(12) . .
C7 C6 C8 126.1(11) . .
C7 C6 C5 116.8(12) . .
C5 C6 C8 117.0(12) . .
Dy2 O3 Dy3 100.8(3) . .
Dy2 O3 H3 121(6) . .
Dy3 O3 H3 102(8) . .
N9 C23 S2 175.8(15) . .
N7 C21 S3 176.6(18) . .
C9 N3 Dy2 120.1(8) . .
C20 N3 Dy2 124.9(7) 2 .
C20 N3 C9 114.6(10) 2 .
N1 C8 C6 127.8(11) . .
N1 C8 H8 116.1 . .
C6 C8 H8 116.1 . .
C16 C15 C17 127.1(11) . .
C16 C15 C14 116.3(12) . .
C17 C15 C14 116.5(12) . .
C2 C3 H3A 120.0 . .
C2 C3 C4 120.1(13) . .
C4 C3 H3A 120.0 . .
C3 C2 C7 120.7(13) . .
C3 C2 O1 125.5(13) . .
O1 C2 C7 113.5(10) . .
C9 C19 H19 122.2 2 .
C18 C19 H19 122.2 . .
C18 C19 C9 115.6(11) . 2
C22 N8 Dy1 176.3(16) . .
Dy3 O4 Dy1 97.7(3) . .
C16 O4 Dy3 139.9(7) . .
C16 O4 Dy1 121.7(7) . .
N2 C9 C19 119.6(10) . 2
N3 C9 N2 117.1(10) . .
N3 C9 C19 123.3(11) . 2
C11 O5 Dy1 116.8(7) . .
C11 O5 C10 117.7(11) . .
C10 O5 Dy1 124.9(8) . .
N3 C20 H20 116.0 2 .
N3 C20 N4 128.1(10) 2 .
N4 C20 H20 116.0 . .
C3 C4 H4 120.4 . .
C5 C4 C3 119.2(12) . .
C5 C4 H4 120.4 . .
N6 C17 C15 127.1(11) . .
N6 C17 H17 116.5 . .
C15 C17 H17 116.5 . .
C6 C5 H5 118.5 . .
C4 C5 C6 122.9(13) . .
C4 C5 H5 118.5 . .
H1A C1 H1B 109.5 . .
H1A C1 H1C 109.5 . .
H1B C1 H1C 109.5 . .
O1 C1 H1A 109.5 . .
O1 C1 H1B 109.5 . .
O1 C1 H1C 109.5 . .
C15 C14 H14 119.2 . .
C13 C14 C15 121.5(13) . .
C13 C14 H14 119.2 . .
N4 C18 C19 122.5(11) . .
N4 C18 N5 116.4(10) . .
N5 C18 C19 121.1(10) . .
C24 N10 Dy1 159.0(16) . .
C11 C12 H12 120.0 . .
C11 C12 C13 120.1(14) . .
C13 C12 H12 120.0 . .
N11 C26 C27 180.000(12) . .
H31A C31 H31B 109.5 . .
H31A C31 H31C 109.5 . .
H31B C31 H31C 109.5 . .
C30 C31 H31A 109.5 . .
C30 C31 H31B 109.5 . .
C30 C31 H31C 109.5 . .
C14 C13 C12 120.4(13) . .
C14 C13 H13 119.8 . .
C12 C13 H13 119.8 . .
N12 C28 C29 170(3) . .
N14 C32 C33 160(4) . .
N13 C30 C31 176.6(16) . .
Dy2 O2 Dy1 97.9(3) . .
C7 O2 Dy2 140.0(7) . .
C7 O2 Dy1 121.3(7) . .
C2 O1 Dy1 118.2(7) . .
C2 O1 C1 115.1(10) . .
C1 O1 Dy1 126.3(8) . .
N8 C22 S4A 159(2) . .
N8 C22 S4 165(3) . .
Dy2 O9 H9A 125.6 . .
Dy2 O9 H9B 125.8 . .
H9A O9 H9B 108.6 . .
C20 N4 Dy3 123.3(7) . .
C20 N4 C18 115.8(10) . .
C18 N4 Dy3 120.8(8) . .
N6 N5 H5A 119.1 . .
C18 N5 N6 121.9(9) . .
C18 N5 H5A 119.1 . .
Dy3 O8 H8A 110.8 . .
Dy3 O8 H8B 110.0 . .
H8A O8 H8B 108.4 . .
C32 C33 H33A 109.5 . .
C32 C33 H33B 109.5 . .
C32 C33 H33C 109.5 . .
H33A C33 H33B 109.5 . .
H33A C33 H33C 109.5 . .
H33B C33 H33C 109.5 . .
O5 C10 H10A 109.5 . .
O5 C10 H10B 109.5 . .
O5 C10 H10C 109.5 . .
H10A C10 H10B 109.5 . .
H10A C10 H10C 109.5 . .
H10B C10 H10C 109.5 . .
C28 C29 H29A 109.5 . .
C28 C29 H29B 109.5 . .
C28 C29 H29C 109.5 . .
H29A C29 H29B 109.5 . .
H29A C29 H29C 109.5 . .
H29B C29 H29C 109.5 . .
C25 O10 H10 109.5 . .
N10 C24 S1 156(2) . .
N10 C24 S1A 153(3) . .
N10 C24 S1B 123(2) . .
O10 C25 H25A 109.5 . .
O10 C25 H25B 109.5 . .
O10 C25 H25C 109.5 . .
H25A C25 H25B 109.5 . .
H25A C25 H25C 109.5 . .
H25B C25 H25C 109.5 . .

loop_
_geom_bond_atom_site_label_1
_geom_bond_atom_site_label_2
_geom_bond_distance
_geom_bond_site_symmetry_2
Dy2 Dy3 3.5050(18) .
Dy2 Dy1 3.5401(10) .
Dy2 N1 2.550(9) .
Dy2 O6 2.444(8) .
Dy2 O7 2.365(7) .
Dy2 N9 2.411(10) .
Dy2 O3 2.271(8) .
Dy2 N3 2.501(10) .
Dy2 O2 2.310(8) .
Dy2 O9 2.422(8) .
Dy3 Dy1 3.5336(16) .
Dy3 N6 2.551(9) .
Dy3 O6 2.421(7) .
Dy3 O7 2.386(7) .
Dy3 N7 2.405(10) .
Dy3 O3 2.277(7) .
Dy3 O4 2.315(8) .
Dy3 N4 2.507(9) .
Dy3 O8 2.389(8) .
Dy1 O6 2.287(8) .
Dy1 O7 2.343(8) .
Dy1 N8 2.376(8) .
Dy1 O4 2.378(8) .
Dy1 O5 2.486(9) .
Dy1 N10 2.382(10) .
Dy1 O2 2.384(8) .
Dy1 O1 2.469(9) .
C7 C6 1.400(17) .
C7 C2 1.411(18) .
C7 O2 1.374(13) .
C16 C11 1.406(18) .
C16 C15 1.387(17) .
C16 O4 1.389(13) .
S2 C23 1.659(15) .
N1 N2 1.386(14) .
N1 C8 1.298(15) .
N6 C17 1.315(15) .
N6 N5 1.383(14) .
S3 C21 1.684(19) .
O6 H6 0.92(9) .
C11 O5 1.387(16) .
C11 C12 1.374(18) .
O7 H7 0.90(2) .
N7 C21 1.140(19) .
N2 H2 0.8600 .
N2 C9 1.383(15) .
N9 C23 1.142(16) .
C6 C8 1.442(18) .
C6 C5 1.410(16) .
O3 H3 0.98(10) .
N3 C9 1.366(14) .
N3 C20 1.320(14) 2
C8 H8 0.9300 .
C15 C17 1.417(18) .
C15 C14 1.429(17) .
C3 H3A 0.9300 .
C3 C2 1.365(17) .
C3 C4 1.40(2) .
C2 O1 1.411(16) .
C19 H19 0.9300 .
C19 C9 1.396(17) 2
C19 C18 1.378(17) .
N8 C22 1.075(15) .
C9 C19 1.396(17) 2
O5 C10 1.448(15) .
C20 N3 1.320(14) 2
C20 H20 0.9300 .
C20 N4 1.328(15) .
C4 H4 0.9300 .
C4 C5 1.37(2) .
C17 H17 0.9300 .
C5 H5 0.9300 .
C1 H1A 0.9600 .
C1 H1B 0.9600 .
C1 H1C 0.9600 .
C1 O1 1.476(16) .
C14 H14 0.9300 .
C14 C13 1.37(2) .
C18 N4 1.362(14) .
C18 N5 1.375(16) .
N10 C24 1.11(2) .
C12 H12 0.9300 .
C12 C13 1.40(2) .
N11 C26 1.17(2) .
C26 C27 1.44(3) .
N13 C30 1.138(17) .
C31 H31A 0.9600 .
C31 H31B 0.9600 .
C31 H31C 0.9600 .
C31 C30 1.41(2) .
C13 H13 0.9300 .
C28 N12 1.30(3) .
C28 C29 1.62(5) .
C32 N14 1.04(3) .
C32 C33 1.19(3) .
S4A C22 1.758(16) .
C22 S4 1.762(16) .
O9 H9A 0.9468 .
O9 H9B 0.9468 .
N5 H5A 0.8600 .
O8 H8A 0.8692 .
O8 H8B 0.8748 .
C33 H33A 0.9600 .
C33 H33B 0.9600 .
C33 H33C 0.9600 .
C10 H10A 0.9600 .
C10 H10B 0.9600 .
C10 H10C 0.9600 .
C29 H29A 0.9600 .
C29 H29B 0.9600 .
C29 H29C 0.9600 .
O10 H10 0.8200 .
O10 C25 1.37(3) .
S1 C24 1.81(3) .
S1A C24 1.80(2) .
C24 S1B 2.04(3) .
C25 H25A 0.9600 .
C25 H25B 0.9600 .
C25 H25C 0.9600 .

loop_
_geom_torsion_atom_site_label_1
_geom_torsion_atom_site_label_2
_geom_torsion_atom_site_label_3
_geom_torsion_atom_site_label_4
_geom_torsion
_geom_torsion_site_symmetry_1
_geom_torsion_site_symmetry_4
Dy2 N1 N2 C9 -0.7(13) . .
Dy2 N1 C8 C6 -6(2) . .
Dy2 N3 C9 N2 10.2(13) . .
Dy2 N3 C9 C19 -172.0(9) . 2
Dy3 N6 C17 C15 -6(2) . .
Dy3 N6 N5 C18 8.6(15) . .
Dy1 N10 C24 S1 74(7) . .
Dy1 N10 C24 S1A -100(6) . .
Dy1 N10 C24 S1B -157(3) . .
C7 C6 C8 N1 1(2) . .
C7 C6 C5 C4 -1(2) . .
C7 C2 O1 Dy1 20.0(14) . .
C7 C2 O1 C1 -167.4(12) . .
C16 C11 O5 Dy1 22.3(13) . .
C16 C11 O5 C10 -166.2(11) . .
C16 C11 C12 C13 -1(2) . .
C16 C15 C17 N6 -2(2) . .
C16 C15 C14 C13 -2(2) . .
N1 N2 C9 N3 -6.2(16) . .
N1 N2 C9 C19 175.9(11) . 2
C11 C16 C15 C17 -175.7(13) . .
C11 C16 C15 C14 1(2) . .
C11 C16 O4 Dy3 178.9(8) . .
C11 C16 O4 Dy1 -13.6(13) . .
C11 C12 C13 C14 0(2) . .
N2 N1 C8 C6 176.5(12) . .
C6 C7 C2 C3 -2(2) . .
C6 C7 C2 O1 173.2(11) . .
C6 C7 O2 Dy2 1.1(18) . .
C6 C7 O2 Dy1 168.8(9) . .
N3 C20 N4 Dy3 -178.4(9) 2 .
N3 C20 N4 C18 2.1(18) 2 .
C8 N1 N2 C9 177.0(11) . .
C8 C6 C5 C4 178.0(14) . .
C15 C16 C11 O5 175.6(12) . .
C15 C16 C11 C12 0.0(19) . .
C15 C16 O4 Dy3 -3.3(19) . .
C15 C16 O4 Dy1 164.3(10) . .
C15 C14 C13 C12 2(3) . .
C3 C2 O1 Dy1 -165.5(11) . .
C3 C2 O1 C1 7.1(19) . .
C3 C4 C5 C6 -1(2) . .
C2 C7 C6 C8 -176.3(13) . .
C2 C7 C6 C5 2.3(18) . .
C2 C7 O2 Dy2 179.4(8) . .
C2 C7 O2 Dy1 -12.8(14) . .
C2 C3 C4 C5 2(2) . .
C19 C18 N4 Dy3 -177.9(9) . .
C19 C18 N4 C20 1.5(17) . .
C19 C18 N5 N6 171.6(11) . .
O4 C16 C11 O5 -6.6(16) . .
O4 C16 C11 C12 177.8(11) . .
O4 C16 C15 C17 7(2) . .
O4 C16 C15 C14 -176.3(12) . .
C9 C19 C18 N4 -3.3(18) 2 .
C9 C19 C18 N5 -179.7(11) 2 .
O5 C11 C12 C13 -175.9(13) . .
C20 N3 C9 N2 -176.5(10) 2 .
C20 N3 C9 C19 1.3(17) 2 2
C4 C3 C2 C7 -1(2) . .
C4 C3 C2 O1 -174.8(13) . .
C17 N6 N5 C18 -176.0(12) . .
C17 C15 C14 C13 175.2(15) . .
C5 C6 C8 N1 -177.6(13) . .
C14 C15 C17 N6 -179.0(14) . .
C12 C11 O5 Dy1 -162.4(11) . .
C12 C11 O5 C10 9.1(19) . .
O2 C7 C6 C8 2(2) . .
O2 C7 C6 C5 -179.4(11) . .
O2 C7 C2 C3 179.9(12) . .
O2 C7 C2 O1 -5.2(16) . .
N4 C18 N5 N6 -5.1(17) . .
N5 N6 C17 C15 179.7(13) . .
N5 C18 N4 Dy3 -1.3(14) . .
N5 C18 N4 C20 178.2(11) . .
